data_7030354
loop_
_publ_author_name
'Lou, Yongbing'
'Wang, Jingjing'
'Tao, Yinhua'
'Chen, Jinxi'
'Mishima, Akio'
'Ohba, Masaaki'

_publ_section_title
;
 Structure modulation of manganese coordination polymers consisting of
 1,4-naphthalene dicarboxylate and 1,10-phenanthroline.
;
_journal_issue 22
_journal_name_full 'Dalton transactions (Cambridge, England : 2003)'
_journal_page_first 8508
_journal_page_last 8514
_journal_paper_doi 10.1039/c4dt00388h
_journal_volume 43
_journal_year 2014
_chemical_formula_sum 'C36 H22 Mn2 N2 O9'
_chemical_formula_weight 736.44
_chemical_name_systematic
; 
 ? 
;
_space_group_IT_number 14
_symmetry_cell_setting monoclinic
_symmetry_space_group_name_Hall '-P 2ybc'
_symmetry_space_group_name_H-M 'P 1 21/c 1'
_atom_sites_solution_hydrogens geom
_atom_sites_solution_primary direct
_atom_sites_solution_secondary difmap
_audit_creation_method SHELXL-97
_cell_angle_alpha 90.00
_cell_angle_beta 101.23(3)
_cell_angle_gamma 90.00
_cell_formula_units_Z 4
_cell_length_a 8.2839(17)
_cell_length_b 19.604(4)
_cell_length_c 19.034(4)
_cell_measurement_reflns_used 30
_cell_measurement_temperature 293(2)
_cell_measurement_theta_max 25
_cell_measurement_theta_min 3
_cell_volume 3031.9(11)
_computing_cell_refinement 'Bruker SMART'
_computing_data_collection 'Bruker SMART'
_computing_data_reduction 'Bruker SHELXTL'
_computing_molecular_graphics 'Bruker SHELXTL'
_computing_publication_material 'Bruker SHELXTL'
_computing_structure_refinement 'SHELXL-97 (Sheldrick, 2008)'
_computing_structure_solution 'SHELXS-97 (Sheldrick, 2008)'
_diffrn_ambient_temperature 293(2)
_diffrn_measured_fraction_theta_full 0.999
_diffrn_measured_fraction_theta_max 0.999
_diffrn_measurement_device_type 'CCD area detector'
_diffrn_measurement_method 'phi and omega scans'
_diffrn_radiation_monochromator graphite
_diffrn_radiation_source 'fine-focus sealed tube'
_diffrn_radiation_type MoK\a
_diffrn_radiation_wavelength 0.71073
_diffrn_reflns_av_R_equivalents 0.0590
_diffrn_reflns_av_unetI/netI 0.0476
_diffrn_reflns_limit_h_max 10
_diffrn_reflns_limit_h_min -10
_diffrn_reflns_limit_k_max 25
_diffrn_reflns_limit_k_min -25
_diffrn_reflns_limit_l_max 24
_diffrn_reflns_limit_l_min -24
_diffrn_reflns_number 31287
_diffrn_reflns_theta_full 27.48
_diffrn_reflns_theta_max 27.48
_diffrn_reflns_theta_min 2.99
_exptl_absorpt_coefficient_mu 0.897
_exptl_absorpt_correction_T_max 0.8068
_exptl_absorpt_correction_T_min 0.7746
_exptl_absorpt_correction_type multi-scan
_exptl_absorpt_process_details sadabs
_exptl_crystal_colour yellow
_exptl_crystal_density_diffrn 1.613
_exptl_crystal_density_method 'not measured'
_exptl_crystal_description block
_exptl_crystal_F_000 1496
_exptl_crystal_size_max 0.30
_exptl_crystal_size_mid 0.25
_exptl_crystal_size_min 0.25
_refine_diff_density_max 0.269
_refine_diff_density_min -0.357
_refine_diff_density_rms 0.065
_refine_ls_extinction_method none
_refine_ls_goodness_of_fit_ref 1.063
_refine_ls_hydrogen_treatment mixed
_refine_ls_matrix_type full
_refine_ls_number_parameters 448
_refine_ls_number_reflns 6952
_refine_ls_number_restraints 1
_refine_ls_restrained_S_all 1.063
_refine_ls_R_factor_all 0.0679
_refine_ls_R_factor_gt 0.0456
_refine_ls_shift/su_max 0.001
_refine_ls_shift/su_mean 0.000
_refine_ls_structure_factor_coef Fsqd
_refine_ls_weighting_details 'calc w=1/[\s^2^(Fo^2^)+(0.0340P)^2^+1.6379P] where P=(Fo^2^+2Fc^2^)/3'
_refine_ls_weighting_scheme calc
_refine_ls_wR_factor_gt 0.0878
_refine_ls_wR_factor_ref 0.0947
_reflns_number_gt 5222
_reflns_number_total 6952
_reflns_threshold_expression >2sigma(I)
_cod_data_source_file c4dt00388h2.cif
_cod_data_source_block Mn2_967173
_cod_depositor_comments 'Adding full bibliography for 7030353--7030355.cif.'
_cod_original_sg_symbol_H-M P21/c
_cod_database_code 7030354

loop_
_symmetry_equiv_pos_as_xyz
'x, y, z'
'-x, y+1/2, -z+1/2'
'-x, -y, -z'
'x, -y-1/2, z-1/2'

loop_
_atom_site_label
_atom_site_type_symbol
_atom_site_fract_x
_atom_site_fract_y
_atom_site_fract_z
_atom_site_U_iso_or_equiv
_atom_site_adp_type
_atom_site_occupancy
_atom_site_symmetry_multiplicity
_atom_site_calc_flag
_atom_site_refinement_flags
Mn1 Mn 0.32571(4) 0.714623(19) 0.856989(19) 0.02402(10) Uani 1 1 d .
Mn2 Mn 0.67334(4) 0.682887(19) 0.791447(18) 0.02343(10) Uani 1 1 d .
O1 O 0.4332(2) 0.63601(8) 0.79862(9) 0.0312(4) Uani 1 1 d .
O2 O 0.2775(3) 0.58595(11) 0.86350(12) 0.0514(6) Uani 1 1 d .
O3 O 0.4716(3) 0.27246(9) 0.72798(12) 0.0472(5) Uani 1 1 d .
O4 O 0.5916(3) 0.32104(10) 0.64736(11) 0.0507(6) Uani 1 1 d .
O5 O 0.7430(2) 0.69061(11) 0.90550(9) 0.0409(5) Uani 1 1 d .
O6 O 0.5108(2) 0.69851(10) 0.94833(9) 0.0370(5) Uani 1 1 d .
O7 O 0.9043(2) 0.76303(10) 1.29203(9) 0.0349(4) Uani 1 1 d .
O8 O 1.1493(2) 0.76409(12) 1.26169(10) 0.0450(5) Uani 1 1 d .
O9 O 0.1306(3) 0.72472(16) 0.91676(12) 0.0643(8) Uani 1 1 d D
N1 N 0.6162(3) 0.65006(11) 0.67561(11) 0.0323(5) Uani 1 1 d .
N2 N 0.8044(3) 0.58279(11) 0.78603(13) 0.0365(5) Uani 1 1 d .
C1 C 0.4171(3) 0.51557(12) 0.79206(13) 0.0281(6) Uani 1 1 d .
C2 C 0.3659(4) 0.50257(13) 0.72085(14) 0.0365(7) Uani 1 1 d .
H2 H 0.3058 0.5355 0.6916 0.055 Uiso 1 1 calc R
C3 C 0.4025(4) 0.44022(13) 0.69075(14) 0.0350(6) Uani 1 1 d .
H3 H 0.3637 0.4320 0.6423 0.053 Uiso 1 1 calc R
C4 C 0.4938(3) 0.39175(12) 0.73176(13) 0.0270(6) Uani 1 1 d .
C5 C 0.6661(3) 0.35902(14) 0.84949(15) 0.0389(7) Uani 1 1 d .
H5 H 0.6977 0.3189 0.8298 0.058 Uiso 1 1 calc R
C6 C 0.7245(4) 0.37269(17) 0.91950(17) 0.0516(8) Uani 1 1 d .
H6 H 0.7957 0.3420 0.9471 0.077 Uiso 1 1 calc R
C7 C 0.6788(4) 0.43247(17) 0.95087(16) 0.0509(8) Uani 1 1 d .
H7 H 0.7168 0.4406 0.9994 0.076 Uiso 1 1 calc R
C8 C 0.5784(4) 0.47898(15) 0.91026(15) 0.0402(7) Uani 1 1 d .
H8 H 0.5509 0.5191 0.9313 0.060 Uiso 1 1 calc R
C9 C 0.5576(3) 0.40464(12) 0.80528(13) 0.0270(5) Uani 1 1 d .
C10 C 0.5154(3) 0.46698(12) 0.83636(13) 0.0273(6) Uani 1 1 d .
C11 C 0.3720(3) 0.58249(13) 0.82111(14) 0.0284(6) Uani 1 1 d .
C12 C 0.5212(3) 0.32408(13) 0.69924(15) 0.0336(6) Uani 1 1 d .
C13 C 0.7598(3) 0.71499(13) 1.02917(12) 0.0254(5) Uani 1 1 d .
C14 C 0.7305(3) 0.67622(13) 1.08520(13) 0.0287(6) Uani 1 1 d .
H14 H 0.6586 0.6394 1.0765 0.043 Uiso 1 1 calc R
C15 C 0.8086(3) 0.69173(13) 1.15590(13) 0.0269(5) Uani 1 1 d .
H15 H 0.7851 0.6657 1.1936 0.040 Uiso 1 1 calc R
C16 C 0.9180(3) 0.74428(13) 1.16999(12) 0.0237(5) Uani 1 1 d .
C17 C 1.0555(3) 0.84449(15) 1.12509(15) 0.0392(7) Uani 1 1 d .
H17 H 1.1154 0.8532 1.1708 0.059 Uiso 1 1 calc R
C18 C 1.0688(4) 0.88750(17) 1.07043(17) 0.0488(8) Uani 1 1 d .
H18 H 1.1364 0.9256 1.0794 0.073 Uiso 1 1 calc R
C19 C 0.9824(4) 0.87518(16) 1.00120(16) 0.0472(8) Uani 1 1 d .
H19 H 0.9909 0.9057 0.9647 0.071 Uiso 1 1 calc R
C20 C 0.8855(3) 0.81877(15) 0.98651(14) 0.0365(6) Uani 1 1 d .
H20 H 0.8300 0.8108 0.9399 0.055 Uiso 1 1 calc R
C21 C 0.9514(3) 0.78651(13) 1.11304(12) 0.0255(5) Uani 1 1 d .
C22 C 0.8683(3) 0.77198(13) 1.04175(12) 0.0264(5) Uani 1 1 d .
C23 C 0.6638(3) 0.69994(13) 0.95492(13) 0.0277(6) Uani 1 1 d .
C24 C 0.9966(3) 0.75859(13) 1.24689(13) 0.0254(5) Uani 1 1 d .
C25 C 0.5212(4) 0.68283(17) 0.62208(15) 0.0449(7) Uani 1 1 d .
H25 H 0.4717 0.7234 0.6318 0.067 Uiso 1 1 calc R
C26 C 0.4925(5) 0.6586(2) 0.55125(17) 0.0637(11) Uani 1 1 d .
H26 H 0.4255 0.6828 0.5148 0.096 Uiso 1 1 calc R
C27 C 0.5636(5) 0.5996(2) 0.53682(19) 0.0719(13) Uani 1 1 d .
H27 H 0.5484 0.5837 0.4899 0.108 Uiso 1 1 calc R
C28 C 0.7344(6) 0.4978(2) 0.5822(3) 0.0846(15) Uani 1 1 d .
H28 H 0.7224 0.4798 0.5363 0.127 Uiso 1 1 calc R
C29 C 0.8198(6) 0.4634(2) 0.6368(3) 0.0856(16) Uani 1 1 d .
H29 H 0.8615 0.4207 0.6285 0.128 Uiso 1 1 calc R
C30 C 0.9439(5) 0.45689(19) 0.7679(3) 0.0793(14) Uani 1 1 d .
H30 H 0.9906 0.4146 0.7624 0.119 Uiso 1 1 calc R
C31 C 0.9668(4) 0.4863(2) 0.8330(3) 0.0738(12) Uani 1 1 d .
H31 H 1.0293 0.4646 0.8726 0.111 Uiso 1 1 calc R
C32 C 0.8961(4) 0.54957(16) 0.8403(2) 0.0524(9) Uani 1 1 d .
H32 H 0.9138 0.5696 0.8855 0.079 Uiso 1 1 calc R
C33 C 0.6600(4) 0.56220(18) 0.59211(18) 0.0550(9) Uani 1 1 d .
C34 C 0.8497(4) 0.48992(16) 0.7082(2) 0.0597(10) Uani 1 1 d .
C35 C 0.6833(3) 0.59022(15) 0.66150(15) 0.0378(7) Uani 1 1 d .
C36 C 0.7825(3) 0.55390(14) 0.72003(17) 0.0392(7) Uani 1 1 d .
H91 H 0.038(3) 0.7309(17) 0.8887(15) 0.059 Uiso 1 1 d D
H92 H 0.146(5) 0.6815(17) 0.916(2) 0.059 Uiso 1 1 d .

loop_
_atom_site_aniso_label
_atom_site_aniso_U_11
_atom_site_aniso_U_22
_atom_site_aniso_U_33
_atom_site_aniso_U_23
_atom_site_aniso_U_13
_atom_site_aniso_U_12
Mn1 0.02081(19) 0.0301(2) 0.01933(18) -0.00279(16) -0.00050(14) 0.00271(16)
Mn2 0.0239(2) 0.0258(2) 0.02027(19) -0.00208(15) 0.00351(15) 0.00190(16)
O1 0.0355(10) 0.0187(9) 0.0385(10) -0.0030(8) 0.0049(8) -0.0045(8)
O2 0.0521(13) 0.0467(13) 0.0644(14) -0.0182(11) 0.0334(12) -0.0081(11)
O3 0.0516(13) 0.0194(10) 0.0665(15) -0.0020(9) 0.0013(11) -0.0071(9)
O4 0.0682(15) 0.0416(12) 0.0451(13) -0.0103(10) 0.0184(11) 0.0092(11)
O5 0.0373(11) 0.0664(14) 0.0179(9) -0.0063(9) 0.0030(8) -0.0042(10)
O6 0.0277(10) 0.0572(13) 0.0219(9) 0.0007(8) -0.0053(7) -0.0027(9)
O7 0.0252(9) 0.0587(13) 0.0198(9) -0.0030(8) 0.0020(7) 0.0058(9)
O8 0.0222(10) 0.0863(16) 0.0241(10) -0.0089(10) -0.0015(8) -0.0026(10)
O9 0.0353(13) 0.122(2) 0.0356(13) -0.0033(15) 0.0064(10) 0.0069(16)
N1 0.0315(12) 0.0382(13) 0.0278(12) -0.0038(10) 0.0075(10) -0.0053(10)
N2 0.0306(12) 0.0319(13) 0.0473(14) 0.0030(11) 0.0085(11) 0.0039(10)
C1 0.0339(14) 0.0202(12) 0.0319(14) -0.0007(11) 0.0109(11) -0.0028(11)
C2 0.0510(18) 0.0224(13) 0.0335(15) 0.0017(11) 0.0019(13) 0.0094(13)
C3 0.0485(17) 0.0281(14) 0.0259(13) -0.0047(11) 0.0009(12) 0.0038(13)
C4 0.0292(13) 0.0183(12) 0.0339(14) -0.0018(10) 0.0072(11) -0.0022(10)
C5 0.0402(17) 0.0299(15) 0.0439(17) 0.0042(13) 0.0016(13) 0.0028(13)
C6 0.057(2) 0.0466(19) 0.0437(18) 0.0114(15) -0.0082(15) 0.0065(16)
C7 0.060(2) 0.057(2) 0.0309(16) 0.0021(15) -0.0023(15) -0.0048(17)
C8 0.0504(18) 0.0362(16) 0.0346(15) -0.0068(13) 0.0100(13) -0.0057(14)
C9 0.0309(14) 0.0176(12) 0.0319(14) 0.0014(10) 0.0046(11) -0.0052(10)
C10 0.0298(14) 0.0227(13) 0.0302(13) 0.0007(10) 0.0077(11) -0.0071(11)
C11 0.0281(14) 0.0250(13) 0.0312(14) -0.0061(11) 0.0030(11) -0.0014(11)
C12 0.0301(14) 0.0249(14) 0.0416(16) -0.0065(12) -0.0035(12) 0.0028(11)
C13 0.0216(12) 0.0355(14) 0.0178(12) -0.0024(11) 0.0005(9) 0.0020(11)
C14 0.0282(13) 0.0340(14) 0.0217(12) -0.0004(11) -0.0008(10) -0.0043(11)
C15 0.0263(13) 0.0327(14) 0.0203(12) 0.0036(10) 0.0013(10) 0.0018(11)
C16 0.0166(12) 0.0343(14) 0.0185(12) -0.0018(10) -0.0006(9) 0.0037(10)
C17 0.0352(16) 0.0478(17) 0.0327(15) -0.0058(13) 0.0019(12) -0.0126(14)
C18 0.0454(18) 0.052(2) 0.0482(18) 0.0000(15) 0.0066(15) -0.0232(15)
C19 0.0527(19) 0.056(2) 0.0348(16) 0.0090(14) 0.0136(14) -0.0157(16)
C20 0.0389(16) 0.0467(17) 0.0236(13) 0.0011(12) 0.0057(12) -0.0065(14)
C21 0.0175(12) 0.0358(14) 0.0225(12) -0.0026(11) 0.0020(9) -0.0009(11)
C22 0.0214(12) 0.0371(15) 0.0210(12) -0.0008(11) 0.0051(10) -0.0001(11)
C23 0.0307(14) 0.0296(14) 0.0202(12) 0.0016(10) -0.0015(11) -0.0028(11)
C24 0.0239(13) 0.0309(14) 0.0199(12) -0.0003(10) 0.0001(10) 0.0027(11)
C25 0.0380(17) 0.058(2) 0.0365(16) 0.0077(15) 0.0022(13) -0.0114(15)
C26 0.057(2) 0.101(3) 0.0290(17) 0.0109(19) 0.0005(15) -0.033(2)
C27 0.080(3) 0.104(3) 0.037(2) -0.029(2) 0.024(2) -0.052(3)
C28 0.109(4) 0.073(3) 0.093(3) -0.053(3) 0.071(3) -0.046(3)
C29 0.109(4) 0.047(2) 0.125(4) -0.036(3) 0.083(3) -0.018(2)
C30 0.060(3) 0.037(2) 0.153(5) 0.017(3) 0.052(3) 0.0172(19)
C31 0.043(2) 0.052(2) 0.127(4) 0.033(2) 0.019(2) 0.0140(18)
C32 0.0359(17) 0.0459(19) 0.072(2) 0.0147(17) 0.0033(16) 0.0027(15)
C33 0.068(2) 0.063(2) 0.0435(19) -0.0273(17) 0.0334(18) -0.0338(19)
C34 0.059(2) 0.0324(17) 0.101(3) -0.0085(19) 0.050(2) -0.0048(16)
C35 0.0399(16) 0.0388(16) 0.0411(16) -0.0130(13) 0.0234(14) -0.0159(13)
C36 0.0372(16) 0.0303(15) 0.0573(19) -0.0097(14) 0.0268(15) -0.0062(13)

loop_
_atom_type_symbol
_atom_type_description
_atom_type_scat_dispersion_real
_atom_type_scat_dispersion_imag
_atom_type_scat_source
C C 0.0033 0.0016 'International Tables Vol C Tables 4.2.6.8 and 6.1.1.4'
H H 0.0000 0.0000 'International Tables Vol C Tables 4.2.6.8 and 6.1.1.4'
N N 0.0061 0.0033 'International Tables Vol C Tables 4.2.6.8 and 6.1.1.4'
O O 0.0106 0.0060 'International Tables Vol C Tables 4.2.6.8 and 6.1.1.4'
Mn Mn 0.3368 0.7283 'International Tables Vol C Tables 4.2.6.8 and 6.1.1.4'

loop_
_geom_angle_atom_site_label_1
_geom_angle_atom_site_label_2
_geom_angle_atom_site_label_3
_geom_angle
_geom_angle_site_symmetry_1
_geom_angle_site_symmetry_3
O6 Mn1 O8 175.96(8) . 4_475
O6 Mn1 O9 94.48(8) . .
O8 Mn1 O9 88.35(8) 4_475 .
O6 Mn1 O1 90.61(7) . .
O8 Mn1 O1 89.15(8) 4_475 .
O9 Mn1 O1 138.81(10) . .
O6 Mn1 O4 89.50(8) . 2_656
O8 Mn1 O4 87.10(9) 4_475 2_656
O9 Mn1 O4 101.72(10) . 2_656
O1 Mn1 O4 119.19(8) . 2_656
O6 Mn1 H92 89.3(10) . .
O8 Mn1 H92 94.4(10) 4_475 .
O9 Mn1 H92 23.0(9) . .
O1 Mn1 H92 116.7(9) . .
O4 Mn1 H92 124.1(9) 2_656 .
O3 Mn2 O5 98.64(8) 2_656 .
O3 Mn2 O7 93.70(8) 2_656 4_575
O5 Mn2 O7 84.12(7) . 4_575
O3 Mn2 O1 82.52(7) 2_656 .
O5 Mn2 O1 92.00(8) . .
O7 Mn2 O1 174.14(7) 4_575 .
O3 Mn2 N2 167.14(8) 2_656 .
O5 Mn2 N2 94.06(8) . .
O7 Mn2 N2 89.65(8) 4_575 .
O1 Mn2 N2 95.02(7) . .
O3 Mn2 N1 93.54(9) 2_656 .
O5 Mn2 N1 167.15(8) . .
O7 Mn2 N1 99.23(8) 4_575 .
O1 Mn2 N1 85.52(8) . .
N2 Mn2 N1 73.65(9) . .
C11 O1 Mn1 100.45(15) . .
C11 O1 Mn2 141.37(17) . .
Mn1 O1 Mn2 101.41(7) . .
C12 O3 Mn2 144.44(19) . 2_646
C12 O4 Mn1 105.84(18) . 2_646
C23 O5 Mn2 133.65(17) . .
C23 O6 Mn1 129.85(16) . .
C24 O7 Mn2 132.63(16) . 4_576
C24 O8 Mn1 134.83(17) . 4_676
Mn1 O9 H91 111(2) . .
Mn1 O9 H92 77(3) . .
H91 O9 H92 104(4) . .
C25 N1 C35 118.4(3) . .
C25 N1 Mn2 126.4(2) . .
C35 N1 Mn2 115.25(18) . .
C32 N2 C36 117.9(3) . .
C32 N2 Mn2 126.8(2) . .
C36 N2 Mn2 115.27(18) . .
C2 C1 C10 119.8(2) . .
C2 C1 C11 118.6(2) . .
C10 C1 C11 121.6(2) . .
C1 C2 C3 121.1(2) . .
C1 C2 H2 119.4 . .
C3 C2 H2 119.4 . .
C4 C3 C2 120.8(2) . .
C4 C3 H3 119.6 . .
C2 C3 H3 119.6 . .
C3 C4 C9 120.0(2) . .
C3 C4 C12 119.5(2) . .
C9 C4 C12 120.5(2) . .
C6 C5 C9 121.4(3) . .
C6 C5 H5 119.3 . .
C9 C5 H5 119.3 . .
C5 C6 C7 120.8(3) . .
C5 C6 H6 119.6 . .
C7 C6 H6 119.6 . .
C8 C7 C6 120.1(3) . .
C8 C7 H7 119.9 . .
C6 C7 H7 119.9 . .
C7 C8 C10 121.0(3) . .
C7 C8 H8 119.5 . .
C10 C8 H8 119.5 . .
C4 C9 C5 122.9(2) . .
C4 C9 C10 119.1(2) . .
C5 C9 C10 118.0(2) . .
C1 C10 C8 122.3(2) . .
C1 C10 C9 119.1(2) . .
C8 C10 C9 118.6(2) . .
O2 C11 O1 121.3(2) . .
O2 C11 C1 121.7(2) . .
O1 C11 C1 116.9(2) . .
O4 C12 O3 123.4(3) . .
O4 C12 C4 120.2(2) . .
O3 C12 C4 116.4(3) . .
C14 C13 C22 120.4(2) . .
C14 C13 C23 118.7(2) . .
C22 C13 C23 120.7(2) . .
C13 C14 C15 120.4(2) . .
C13 C14 H14 119.8 . .
C15 C14 H14 119.8 . .
C16 C15 C14 121.0(2) . .
C16 C15 H15 119.5 . .
C14 C15 H15 119.5 . .
C15 C16 C21 120.4(2) . .
C15 C16 C24 118.4(2) . .
C21 C16 C24 121.1(2) . .
C18 C17 C21 120.7(3) . .
C18 C17 H17 119.7 . .
C21 C17 H17 119.7 . .
C17 C18 C19 120.9(3) . .
C17 C18 H18 119.6 . .
C19 C18 H18 119.6 . .
C20 C19 C18 120.6(3) . .
C20 C19 H19 119.7 . .
C18 C19 H19 119.7 . .
C19 C20 C22 120.7(2) . .
C19 C20 H20 119.6 . .
C22 C20 H20 119.6 . .
C17 C21 C22 118.7(2) . .
C17 C21 C16 122.8(2) . .
C22 C21 C16 118.4(2) . .
C20 C22 C13 122.1(2) . .
C20 C22 C21 118.4(2) . .
C13 C22 C21 119.2(2) . .
O6 C23 O5 126.0(2) . .
O6 C23 C13 115.9(2) . .
O5 C23 C13 118.1(2) . .
O8 C24 O7 124.4(2) . .
O8 C24 C16 117.6(2) . .
O7 C24 C16 118.0(2) . .
N1 C25 C26 122.5(3) . .
N1 C25 H25 118.7 . .
C26 C25 H25 118.7 . .
C27 C26 C25 119.1(4) . .
C27 C26 H26 120.5 . .
C25 C26 H26 120.5 . .
C26 C27 C33 120.2(3) . .
C26 C27 H27 119.9 . .
C33 C27 H27 119.9 . .
C29 C28 C33 121.6(4) . .
C29 C28 H28 119.2 . .
C33 C28 H28 119.2 . .
C28 C29 C34 121.8(4) . .
C28 C29 H29 119.1 . .
C34 C29 H29 119.1 . .
C31 C30 C34 120.2(3) . .
C31 C30 H30 119.9 . .
C34 C30 H30 119.9 . .
C30 C31 C32 119.2(4) . .
C30 C31 H31 120.4 . .
C32 C31 H31 120.4 . .
N2 C32 C31 123.2(4) . .
N2 C32 H32 118.4 . .
C31 C32 H32 118.4 . .
C27 C33 C35 117.1(3) . .
C27 C33 C28 124.0(4) . .
C35 C33 C28 118.9(4) . .
C30 C34 C36 117.1(4) . .
C30 C34 C29 124.5(4) . .
C36 C34 C29 118.4(4) . .
N1 C35 C33 122.7(3) . .
N1 C35 C36 118.2(2) . .
C33 C35 C36 119.1(3) . .
N2 C36 C34 122.3(3) . .
N2 C36 C35 117.6(2) . .
C34 C36 C35 120.1(3) . .

loop_
_geom_bond_atom_site_label_1
_geom_bond_atom_site_label_2
_geom_bond_distance
_geom_bond_site_symmetry_2
Mn1 O6 2.1059(18) .
Mn1 O8 2.1369(19) 4_475
Mn1 O9 2.159(2) .
Mn1 O1 2.1882(18) .
Mn1 O4 2.202(2) 2_656
Mn1 H92 2.14(4) .
Mn2 O3 2.1186(19) 2_656
Mn2 O5 2.1403(18) .
Mn2 O7 2.1852(18) 4_575
Mn2 O1 2.2193(18) .
Mn2 N2 2.254(2) .
Mn2 N1 2.257(2) .
O1 C11 1.275(3) .
O2 C11 1.231(3) .
O3 C12 1.257(3) .
O3 Mn2 2.1187(19) 2_646
O4 C12 1.242(3) .
O4 Mn1 2.202(2) 2_646
O5 C23 1.261(3) .
O6 C23 1.250(3) .
O7 C24 1.260(3) .
O7 Mn2 2.1852(18) 4_576
O8 C24 1.246(3) .
O8 Mn1 2.1369(19) 4_676
O9 H91 0.853(18) .
O9 H92 0.86(3) .
N1 C25 1.326(4) .
N1 C35 1.348(4) .
N2 C32 1.328(4) .
N2 C36 1.358(4) .
C1 C2 1.363(4) .
C1 C10 1.419(3) .
C1 C11 1.499(3) .
C2 C3 1.407(4) .
C2 H2 0.9300 .
C3 C4 1.362(4) .
C3 H3 0.9300 .
C4 C9 1.419(3) .
C4 C12 1.499(3) .
C5 C6 1.353(4) .
C5 C9 1.422(4) .
C5 H5 0.9300 .
C6 C7 1.400(4) .
C6 H6 0.9300 .
C7 C8 1.367(4) .
C7 H7 0.9300 .
C8 C10 1.421(4) .
C8 H8 0.9300 .
C9 C10 1.431(3) .
C13 C14 1.369(3) .
C13 C22 1.425(3) .
C13 C23 1.510(3) .
C14 C15 1.408(3) .
C14 H14 0.9300 .
C15 C16 1.364(3) .
C15 H15 0.9300 .
C16 C21 1.433(3) .
C16 C24 1.508(3) .
C17 C18 1.360(4) .
C17 C21 1.418(4) .
C17 H17 0.9300 .
C18 C19 1.393(4) .
C18 H18 0.9300 .
C19 C20 1.363(4) .
C19 H19 0.9300 .
C20 C22 1.423(3) .
C20 H20 0.9300 .
C21 C22 1.426(3) .
C25 C26 1.405(4) .
C25 H25 0.9300 .
C26 C27 1.351(6) .
C26 H26 0.9300 .
C27 C33 1.398(6) .
C27 H27 0.9300 .
C28 C29 1.322(6) .
C28 C33 1.434(6) .
C28 H28 0.9300 .
C29 C34 1.432(6) .
C29 H29 0.9300 .
C30 C31 1.347(6) .
C30 C34 1.405(6) .
C30 H30 0.9300 .
C31 C32 1.390(5) .
C31 H31 0.9300 .
C32 H32 0.9300 .
C33 C35 1.409(4) .
C34 C36 1.408(4) .
C35 C36 1.438(4) .
